data_2215877
loop_
_publ_author_name
'Saeed, Aamer'
'Fl\"orke, Ulrich'

_publ_section_title
;
 (+-)-4,6-Dimethoxy-3-(trichloromethyl)isobenzofuran-1(3<i>H</i>)-one
;
_journal_coeditor_code DN2237
_journal_issue 11
_journal_name_full 'Acta Crystallographica Section E'
_journal_page_first o4332
_journal_page_last o4332
_journal_paper_doi 10.1107/S1600536807049409
_journal_volume 63
_journal_year 2007
_chemical_formula_iupac 'C11 H9 Cl3 O4'
_chemical_formula_moiety 'C11 H9 Cl3 O4'
_chemical_formula_sum 'C11 H9 Cl3 O4'
_chemical_formula_weight 311.53
_chemical_name_systematic
;
(+-)-4,6-Dimethoxy-3-(trichloromethyl)isobenzofuran-1(3<i>H</i>)-one
;
_space_group_IT_number 14
_symmetry_cell_setting monoclinic
_symmetry_space_group_name_Hall '-P 2ybc'
_symmetry_space_group_name_H-M 'P 1 21/c 1'
_atom_sites_solution_hydrogens geom
_atom_sites_solution_primary direct
_atom_sites_solution_secondary difmap
_audit_creation_method SHELXL-97
_cell_angle_alpha 90.00
_cell_angle_beta 99.129(4)
_cell_angle_gamma 90.00
_cell_formula_units_Z 8
_cell_length_a 12.478(3)
_cell_length_b 17.100(4)
_cell_length_c 12.084(3)
_cell_measurement_reflns_used 962
_cell_measurement_temperature 153(2)
_cell_measurement_theta_max 28.26
_cell_measurement_theta_min 2.55
_cell_volume 2545.7(11)
_computing_cell_refinement 'SAINT (Bruker, 2002)'
_computing_data_collection 'SMART (Bruker, 2002)'
_computing_data_reduction 'SAINT (Bruker, 2002)'
_computing_molecular_graphics 'SHELXTL (Bruker, 2002)'
_computing_publication_material 'SHELXTL (Bruker, 2002)'
_computing_structure_refinement 'SHELXTL (Bruker, 2002)'
_computing_structure_solution 'SHELXTL (Bruker, 2002)'
_diffrn_ambient_temperature 153(2)
_diffrn_measured_fraction_theta_full 0.998
_diffrn_measured_fraction_theta_max 0.998
_diffrn_measurement_device_type 'Bruker SMART APEX'
_diffrn_measurement_method '\f and \w'
_diffrn_radiation_monochromator graphite
_diffrn_radiation_source 'sealed tube'
_diffrn_radiation_type MoK\a
_diffrn_radiation_wavelength 0.71073
_diffrn_reflns_av_R_equivalents 0.0250
_diffrn_reflns_av_sigmaI/netI 0.0243
_diffrn_reflns_limit_h_max 16
_diffrn_reflns_limit_h_min -16
_diffrn_reflns_limit_k_max 22
_diffrn_reflns_limit_k_min -22
_diffrn_reflns_limit_l_max 15
_diffrn_reflns_limit_l_min -15
_diffrn_reflns_number 21365
_diffrn_reflns_theta_full 27.88
_diffrn_reflns_theta_max 27.88
_diffrn_reflns_theta_min 1.65
_diffrn_standards_decay_% 0
_diffrn_standards_interval_time 430
_diffrn_standards_number 2580
_exptl_absorpt_coefficient_mu 0.722
_exptl_absorpt_correction_T_max 0.8235
_exptl_absorpt_correction_T_min 0.7098
_exptl_absorpt_correction_type multi-scan
_exptl_absorpt_process_details '(SADABS; Bruker, 2002)'
_exptl_crystal_colour colourless
_exptl_crystal_density_diffrn 1.626
_exptl_crystal_density_method 'not measured'
_exptl_crystal_description prism
_exptl_crystal_F_000 1264
_exptl_crystal_size_max 0.51
_exptl_crystal_size_mid 0.40
_exptl_crystal_size_min 0.28
_refine_diff_density_max 0.558
_refine_diff_density_min -0.262
_refine_ls_extinction_method none
_refine_ls_goodness_of_fit_ref 1.044
_refine_ls_hydrogen_treatment constr
_refine_ls_matrix_type full
_refine_ls_number_parameters 329
_refine_ls_number_reflns 6059
_refine_ls_number_restraints 0
_refine_ls_restrained_S_all 1.044
_refine_ls_R_factor_all 0.0382
_refine_ls_R_factor_gt 0.0319
_refine_ls_shift/su_max 0.001
_refine_ls_shift/su_mean 0.000
_refine_ls_structure_factor_coef Fsqd
_refine_ls_weighting_details 'calc w=1/[\s^2^(Fo^2^)+(0.0462P)^2^+0.9873P] where P=(Fo^2^+2Fc^2^)/3'
_refine_ls_weighting_scheme calc
_refine_ls_wR_factor_gt 0.0835
_refine_ls_wR_factor_ref 0.0870
_reflns_number_gt 5282
_reflns_number_total 6059
_reflns_threshold_expression I>2\s(I)
_cod_data_source_file dn2237.cif
_cod_data_source_block I
_cod_original_cell_volume 2545.8(11)
_cod_original_sg_symbol_H-M 'P 21/c'
_cod_database_code 2215877
_cod_database_fobs_code 2215877

loop_
_symmetry_equiv_pos_as_xyz
'x, y, z'
'-x, y+1/2, -z+1/2'
'-x, -y, -z'
'x, -y-1/2, z-1/2'

loop_
_atom_site_type_symbol
_atom_site_label
_atom_site_fract_x
_atom_site_fract_y
_atom_site_fract_z
_atom_site_U_iso_or_equiv
_atom_site_adp_type
_atom_site_calc_flag
_atom_site_refinement_flags
_atom_site_occupancy
Cl Cl11 0.06980(4) 0.38817(3) 0.63046(4) 0.03840(12) Uani d . 1
Cl Cl12 0.03253(3) 0.22443(3) 0.59138(4) 0.03250(10) Uani d . 1
Cl Cl13 0.08641(3) 0.28182(3) 0.81751(3) 0.02977(10) Uani d . 1
O O11 -0.11211(11) 0.49245(7) 0.67516(11) 0.0356(3) Uani d . 1
O O12 -0.19628(11) 0.49814(7) 1.04506(10) 0.0344(3) Uani d . 1
O O13 -0.19275(10) 0.19641(7) 0.88626(11) 0.0331(3) Uani d . 1
O O14 -0.14403(9) 0.24163(7) 0.72704(10) 0.0259(2) Uani d . 1
C C101 0.01528(13) 0.30328(9) 0.68230(13) 0.0244(3) Uani d . 1
C C102 -0.10748(12) 0.31451(9) 0.68615(14) 0.0234(3) Uani d . 1
H H102 -0.1470 0.3261 0.6112 0.028 Uiso calc R 1
C C103 -0.13292(12) 0.37435(9) 0.76942(13) 0.0228(3) Uani d . 1
C C104 -0.13137(13) 0.45617(10) 0.76967(14) 0.0268(3) Uani d . 1
C C105 -0.10805(19) 0.57622(11) 0.67624(18) 0.0418(5) Uani d . 1
H H10A -0.1759 0.5966 0.6914 0.063 Uiso calc R 1
H H10B -0.0949 0.5948 0.6046 0.063 Uiso calc R 1
H H10C -0.0505 0.5934 0.7335 0.063 Uiso calc R 1
C C106 -0.15238(14) 0.49424(10) 0.86530(15) 0.0295(3) Uani d . 1
H H106 -0.1486 0.5485 0.8686 0.035 Uiso calc R 1
C C107 -0.17912(13) 0.45283(10) 0.95691(14) 0.0267(3) Uani d . 1
C C108 -0.21277(17) 0.45821(11) 1.14487(16) 0.0382(4) Uani d . 1
H H10D -0.2807 0.4307 1.1315 0.057 Uiso calc R 1
H H10E -0.2139 0.4955 1.2041 0.057 Uiso calc R 1
H H10F -0.1548 0.4216 1.1660 0.057 Uiso calc R 1
C C109 -0.18921(12) 0.37180(9) 0.95425(14) 0.0245(3) Uani d . 1
H H109 -0.2112 0.3438 1.0127 0.029 Uiso calc R 1
C C110 -0.16447(12) 0.33563(9) 0.85902(13) 0.0225(3) Uani d . 1
C C111 -0.16957(12) 0.25131(10) 0.83304(14) 0.0250(3) Uani d . 1
Cl Cl21 0.35097(3) 0.36154(2) 0.86744(4) 0.02780(10) Uani d . 1
Cl Cl22 0.33480(3) 0.27080(2) 0.66440(3) 0.02883(10) Uani d . 1
Cl Cl32 0.38734(3) 0.19644(2) 0.88102(3) 0.02798(10) Uani d . 1
O O21 0.54062(10) 0.46814(6) 0.85553(10) 0.0267(2) Uani d . 1
O O22 0.65546(10) 0.51642(7) 0.50708(10) 0.0290(3) Uani d . 1
O O23 0.61187(9) 0.20023(6) 0.57770(10) 0.0264(2) Uani d . 1
O O24 0.56252(9) 0.22630(6) 0.74437(9) 0.0220(2) Uani d . 1
C C201 0.40543(12) 0.28189(8) 0.80263(13) 0.0204(3) Uani d . 1
C C202 0.52850(12) 0.29374(8) 0.80197(13) 0.0191(3) Uani d . 1
H H202 0.5679 0.2962 0.8788 0.023 Uiso calc R 1
C C203 0.55838(11) 0.36196(8) 0.73458(12) 0.0193(3) Uani d . 1
C C204 0.56441(12) 0.44246(9) 0.75619(13) 0.0214(3) Uani d . 1
C C205 0.54455(15) 0.55076(9) 0.87515(15) 0.0315(4) Uani d . 1
H H20A 0.6179 0.5688 0.8793 0.047 Uiso calc R 1
H H20B 0.5192 0.5619 0.9444 0.047 Uiso calc R 1
H H20C 0.4991 0.5769 0.8148 0.047 Uiso calc R 1
C C206 0.59708(13) 0.49068(9) 0.67534(14) 0.0239(3) Uani d . 1
H H206 0.5995 0.5445 0.6870 0.029 Uiso calc R 1
C C207 0.62647(12) 0.46061(9) 0.57683(13) 0.0228(3) Uani d . 1
C C208 0.69563(15) 0.48998(11) 0.40926(15) 0.0330(4) Uani d . 1
H H20D 0.7616 0.4612 0.4311 0.049 Uiso calc R 1
H H20E 0.7096 0.5342 0.3647 0.049 Uiso calc R 1
H H20F 0.6426 0.4568 0.3662 0.049 Uiso calc R 1
C C209 0.62686(12) 0.38057(9) 0.55670(13) 0.0215(3) Uani d . 1
H H209 0.6489 0.3595 0.4930 0.026 Uiso calc R 1
C C210 0.59189(11) 0.33413(8) 0.63869(13) 0.0193(3) Uani d . 1
C C211 0.59060(12) 0.24800(9) 0.64337(13) 0.0204(3) Uani d . 1

loop_
_atom_site_aniso_label
_atom_site_aniso_U_11
_atom_site_aniso_U_22
_atom_site_aniso_U_33
_atom_site_aniso_U_12
_atom_site_aniso_U_13
_atom_site_aniso_U_23
Cl11 0.0378(2) 0.0371(2) 0.0445(3) -0.00823(18) 0.01931(19) 0.00498(19)
Cl12 0.0330(2) 0.0393(2) 0.0265(2) 0.00077(16) 0.00859(16) -0.01034(16)
Cl13 0.02363(19) 0.0419(2) 0.0231(2) 0.00053(15) 0.00183(14) -0.00355(16)
O11 0.0542(8) 0.0261(6) 0.0284(7) 0.0020(5) 0.0130(6) 0.0065(5)
O12 0.0499(8) 0.0279(6) 0.0275(7) 0.0059(5) 0.0129(6) -0.0031(5)
O13 0.0386(7) 0.0263(6) 0.0372(7) -0.0086(5) 0.0147(5) 0.0000(5)
O14 0.0256(5) 0.0259(5) 0.0271(6) -0.0062(4) 0.0074(5) -0.0041(4)
C101 0.0250(7) 0.0285(8) 0.0209(8) -0.0038(6) 0.0073(6) -0.0031(6)
C102 0.0227(7) 0.0254(7) 0.0225(8) -0.0024(6) 0.0044(6) -0.0003(6)
C103 0.0222(7) 0.0261(7) 0.0202(8) 0.0001(6) 0.0036(6) -0.0002(6)
C104 0.0295(8) 0.0273(8) 0.0241(8) 0.0025(6) 0.0057(6) 0.0048(6)
C105 0.0616(13) 0.0259(9) 0.0403(11) 0.0018(8) 0.0154(9) 0.0099(8)
C106 0.0358(9) 0.0227(7) 0.0304(9) 0.0042(6) 0.0059(7) 0.0016(6)
C107 0.0269(8) 0.0293(8) 0.0243(8) 0.0053(6) 0.0051(6) -0.0022(6)
C108 0.0518(11) 0.0368(10) 0.0288(10) 0.0047(8) 0.0151(8) -0.0041(7)
C109 0.0235(7) 0.0270(8) 0.0238(8) 0.0017(6) 0.0064(6) 0.0015(6)
C110 0.0183(7) 0.0237(7) 0.0257(8) -0.0003(5) 0.0035(6) 0.0007(6)
C111 0.0196(7) 0.0282(8) 0.0276(9) -0.0032(6) 0.0050(6) -0.0036(6)
Cl21 0.02578(19) 0.02353(18) 0.0364(2) -0.00070(14) 0.01188(16) -0.00840(15)
Cl22 0.02551(19) 0.0379(2) 0.0222(2) -0.00386(15) 0.00106(14) -0.00351(15)
Cl32 0.0349(2) 0.02229(18) 0.0293(2) -0.00411(14) 0.01264(16) 0.00259(14)
O21 0.0390(6) 0.0184(5) 0.0254(6) -0.0044(4) 0.0134(5) -0.0061(4)
O22 0.0376(6) 0.0239(6) 0.0287(6) -0.0019(5) 0.0149(5) 0.0043(5)
O23 0.0310(6) 0.0227(5) 0.0273(6) 0.0014(4) 0.0101(5) -0.0050(4)
O24 0.0279(5) 0.0176(5) 0.0221(6) 0.0025(4) 0.0091(4) -0.0006(4)
C201 0.0241(7) 0.0182(6) 0.0197(7) -0.0011(5) 0.0060(6) -0.0009(5)
C202 0.0209(7) 0.0179(6) 0.0192(7) 0.0008(5) 0.0054(5) -0.0027(5)
C203 0.0194(7) 0.0202(7) 0.0187(7) -0.0012(5) 0.0045(5) -0.0006(5)
C204 0.0224(7) 0.0212(7) 0.0214(8) -0.0008(5) 0.0064(6) -0.0038(6)
C205 0.0451(10) 0.0192(7) 0.0326(9) -0.0033(7) 0.0131(7) -0.0088(6)
C206 0.0282(8) 0.0179(7) 0.0271(8) -0.0028(6) 0.0085(6) -0.0018(6)
C207 0.0223(7) 0.0237(7) 0.0231(8) -0.0025(6) 0.0061(6) 0.0030(6)
C208 0.0392(9) 0.0335(9) 0.0302(9) -0.0006(7) 0.0177(7) 0.0063(7)
C209 0.0214(7) 0.0240(7) 0.0199(8) -0.0009(6) 0.0056(6) -0.0023(6)
C210 0.0175(6) 0.0194(7) 0.0211(7) -0.0011(5) 0.0034(5) -0.0025(5)
C211 0.0186(7) 0.0219(7) 0.0212(8) 0.0007(5) 0.0049(5) -0.0003(6)

loop_
_atom_type_symbol
_atom_type_description
_atom_type_scat_dispersion_real
_atom_type_scat_dispersion_imag
_atom_type_scat_source
C C 0.0033 0.0016 'International Tables Vol C Tables 4.2.6.8 and 6.1.1.4'
H H 0.0000 0.0000 'International Tables Vol C Tables 4.2.6.8 and 6.1.1.4'
Cl Cl 0.1484 0.1585 'International Tables Vol C Tables 4.2.6.8 and 6.1.1.4'
O O 0.0106 0.0060 'International Tables Vol C Tables 4.2.6.8 and 6.1.1.4'

loop_
_geom_angle_atom_site_label_1
_geom_angle_atom_site_label_2
_geom_angle_atom_site_label_3
_geom_angle
C104 O11 C105 117.45(14)
C107 O12 C108 116.74(14)
C111 O14 C102 110.31(12)
C102 C101 Cl11 110.35(11)
C102 C101 Cl13 110.53(11)
Cl11 C101 Cl13 109.51(9)
C102 C101 Cl12 109.27(11)
Cl11 C101 Cl12 108.35(9)
Cl13 C101 Cl12 108.78(9)
O14 C102 C103 104.32(12)
O14 C102 C101 105.71(12)
C103 C102 C101 114.73(13)
O14 C102 H102 110.6
C103 C102 H102 110.6
C101 C102 H102 110.6
C110 C103 C104 118.95(15)
C110 C103 C102 108.39(14)
C104 C103 C102 132.65(15)
O11 C104 C106 124.74(15)
O11 C104 C103 117.42(15)
C106 C104 C103 117.82(15)
O11 C105 H10A 109.5
O11 C105 H10B 109.5
H10A C105 H10B 109.5
O11 C105 H10C 109.5
H10A C105 H10C 109.5
H10B C105 H10C 109.5
C104 C106 C107 121.48(16)
C104 C106 H106 119.3
C107 C106 H106 119.3
O12 C107 C109 124.06(15)
O12 C107 C106 114.72(15)
C109 C107 C106 121.21(15)
O12 C108 H10D 109.5
O12 C108 H10E 109.5
H10D C108 H10E 109.5
O12 C108 H10F 109.5
H10D C108 H10F 109.5
H10E C108 H10F 109.5
C110 C109 C107 115.66(15)
C110 C109 H109 122.2
C107 C109 H109 122.2
C103 C110 C109 124.58(15)
C103 C110 C111 108.08(14)
C109 C110 C111 127.32(15)
O13 C111 O14 121.03(15)
O13 C111 C110 131.09(16)
O14 C111 C110 107.87(13)
C204 O21 C205 117.38(13)
C207 O22 C208 116.97(13)
C211 O24 C202 110.38(11)
C202 C201 Cl21 110.72(10)
C202 C201 Cl22 110.75(11)
Cl21 C201 Cl22 109.46(8)
C202 C201 Cl32 108.68(10)
Cl21 C201 Cl32 107.98(8)
Cl22 C201 Cl32 109.19(8)
O24 C202 C203 103.97(11)
O24 C202 C201 105.38(11)
C203 C202 C201 115.80(12)
O24 C202 H202 110.4
C203 C202 H202 110.4
C201 C202 H202 110.4
C210 C203 C204 118.80(14)
C210 C203 C202 108.79(12)
C204 C203 C202 132.24(14)
O21 C204 C206 124.14(14)
O21 C204 C203 118.09(13)
C206 C204 C203 117.74(14)
O21 C205 H20A 109.5
O21 C205 H20B 109.5
H20A C205 H20B 109.5
O21 C205 H20C 109.5
H20A C205 H20C 109.5
H20B C205 H20C 109.5
C204 C206 C207 121.79(14)
C204 C206 H206 119.1
C207 C206 H206 119.1
O22 C207 C209 125.02(14)
O22 C207 C206 113.65(13)
C209 C207 C206 121.32(14)
O22 C208 H20D 109.5
O22 C208 H20E 109.5
H20D C208 H20E 109.5
O22 C208 H20F 109.5
H20D C208 H20F 109.5
H20E C208 H20F 109.5
C207 C209 C210 115.25(14)
C207 C209 H209 122.4
C210 C209 H209 122.4
C203 C210 C209 124.93(14)
C203 C210 C211 107.84(13)
C209 C210 C211 127.12(13)
O23 C211 O24 121.28(14)
O23 C211 C210 130.63(14)
O24 C211 C210 108.06(12)

loop_
_geom_bond_atom_site_label_1
_geom_bond_atom_site_label_2
_geom_bond_distance
Cl11 C101 1.7599(17)
Cl12 C101 1.7738(16)
Cl13 C101 1.7697(17)
O11 C104 1.354(2)
O11 C105 1.433(2)
O12 C107 1.361(2)
O12 C108 1.429(2)
O13 C111 1.199(2)
O14 C111 1.378(2)
O14 C102 1.4411(19)
C101 C102 1.552(2)
C102 C103 1.504(2)
C102 H102 0.9800
C103 C110 1.379(2)
C103 C104 1.399(2)
C104 C106 1.387(2)
C105 H10A 0.9600
C105 H10B 0.9600
C105 H10C 0.9600
C106 C107 1.398(2)
C106 H106 0.9300
C107 C109 1.391(2)
C108 H10D 0.9600
C108 H10E 0.9600
C108 H10F 0.9600
C109 C110 1.384(2)
C109 H109 0.9300
C110 C111 1.475(2)
Cl21 C201 1.7603(15)
Cl22 C201 1.7709(16)
Cl32 C201 1.7753(15)
O21 C204 1.3546(19)
O21 C205 1.4321(18)
O22 C207 1.3597(18)
O22 C208 1.429(2)
O23 C211 1.1976(19)
O24 C211 1.3733(19)
O24 C202 1.4451(17)
C201 C202 1.550(2)
C202 C203 1.503(2)
C202 H202 0.9800
C203 C210 1.377(2)
C203 C204 1.401(2)
C204 C206 1.388(2)
C205 H20A 0.9600
C205 H20B 0.9600
C205 H20C 0.9600
C206 C207 1.398(2)
C206 H206 0.9300
C207 C209 1.390(2)
C208 H20D 0.9600
C208 H20E 0.9600
C208 H20F 0.9600
C209 C210 1.393(2)
C209 H209 0.9300
C210 C211 1.474(2)

loop_
_geom_hbond_atom_site_label_D
_geom_hbond_atom_site_label_H
_geom_hbond_atom_site_label_A
_geom_hbond_site_symmetry_A
_geom_hbond_distance_DH
_geom_hbond_distance_HA
_geom_hbond_distance_DA
_geom_hbond_angle_DHA
C109 H109 O23 4_466 0.93 2.57 3.328(2) 138.9
C202 H202 O23 4_566 0.98 2.38 3.331(2) 163.4
C206 H206 Cl32 2_656 0.93 2.74 3.5949(17) 153.5
